data_4076816
loop_
_publ_author_name
'Cabeza, Javier A.'
'del R\'io, Ignacio'
'Garc\'ia-Granda, Santiago'
'Riera, V\'ictor'
'Su\'arez, Marta'

_publ_section_title
;
 Triruthenium and Triosmium Carbonyl Cluster Complexes Containing
 Deprotonated Di(2-pyridyl)amine in Unusual Coordination Modes
;
_journal_issue 12
_journal_name_full Organometallics
_journal_page_first 2540
_journal_paper_doi 10.1021/om020073m
_journal_volume 21
_journal_year 2002
_chemical_compound_source
;
 Synthesis. Crystallization from CH~2~Cl~2~/THF/pentane
 at room temperature.
;
_chemical_formula_sum 'C19 H9 N3 O9 Ru3'
_chemical_formula_weight 726.50
_chemical_name_systematic
;
 ?
;
_space_group_IT_number 2
_symmetry_cell_setting triclinic
_symmetry_space_group_name_Hall '-P 1'
_symmetry_space_group_name_H-M 'P -1'
_atom_sites_solution_hydrogens geom
_atom_sites_solution_primary direct
_atom_sites_solution_secondary difmap
_audit_creation_method SHELXL-97
_cell_angle_alpha 87.09(3)
_cell_angle_beta 77.17(3)
_cell_angle_gamma 76.71(2)
_cell_formula_units_Z 2
_cell_length_a 8.575(4)
_cell_length_b 8.8114(17)
_cell_length_c 15.479(4)
_cell_measurement_reflns_used 25
_cell_measurement_temperature 293(2)
_cell_measurement_theta_max 19.5
_cell_measurement_theta_min 15.3
_cell_volume 1109.8(6)
_computing_cell_refinement 'CRYSDA (Beurskens et al., 1992)'
_computing_data_reduction 'REFLEX (Garcia-Granda et al., 1999)'
_computing_molecular_graphics 'EUCLID (Spek, 1982)'
_computing_structure_refinement 'SHELXL-97 (Sheldrick, 1997)'
_computing_structure_solution 'DIRDIF (Beurskens et al., 1992)'
_diffrn_ambient_temperature 293(2)
_diffrn_measured_fraction_theta_full 0.999
_diffrn_measured_fraction_theta_max 0.999
_diffrn_measurement_device_type 'Nonius CAD-4 diffractometer'
_diffrn_measurement_method '\w-2\q scan technique'
_diffrn_radiation_monochromator graphite
_diffrn_radiation_source 'fine-focus sealed tube'
_diffrn_radiation_type MoK\a
_diffrn_radiation_wavelength 0.71073
_diffrn_reflns_av_R_equivalents 0.0121
_diffrn_reflns_av_sigmaI/netI 0.0239
_diffrn_reflns_limit_h_max 10
_diffrn_reflns_limit_h_min 0
_diffrn_reflns_limit_k_max 10
_diffrn_reflns_limit_k_min -10
_diffrn_reflns_limit_l_max 19
_diffrn_reflns_limit_l_min -18
_diffrn_reflns_number 4657
_diffrn_reflns_theta_full 25.98
_diffrn_reflns_theta_max 25.98
_diffrn_reflns_theta_min 1.35
_diffrn_standards_decay_% 5.74
_diffrn_standards_interval_count 200
_diffrn_standards_interval_time 60
_diffrn_standards_number 3
_exptl_absorpt_coefficient_mu 2.071
_exptl_absorpt_correction_T_max 0.703
_exptl_absorpt_correction_T_min 0.612
_exptl_absorpt_correction_type empirical
_exptl_absorpt_process_details 'xabs2 (Parkin et al., 1995)'
_exptl_crystal_colour red
_exptl_crystal_density_diffrn 2.174
_exptl_crystal_density_method 'not measured'
_exptl_crystal_description blocks
_exptl_crystal_F_000 696
_exptl_crystal_size_max 0.23
_exptl_crystal_size_mid 0.23
_exptl_crystal_size_min 0.17
_refine_diff_density_max 0.353
_refine_diff_density_min -0.671
_refine_diff_density_rms 0.097
_refine_ls_extinction_method none
_refine_ls_goodness_of_fit_ref 1.074
_refine_ls_hydrogen_treatment mixed
_refine_ls_matrix_type full
_refine_ls_number_parameters 315
_refine_ls_number_reflns 4349
_refine_ls_number_restraints 1
_refine_ls_restrained_S_all 1.075
_refine_ls_R_factor_all 0.0356
_refine_ls_R_factor_gt 0.0225
_refine_ls_shift/su_max 0.001
_refine_ls_shift/su_mean 0.000
_refine_ls_structure_factor_coef Fsqd
_refine_ls_weighting_details 'calc w=1/[\s^2^(Fo^2^)+(0.0290P)^2^+0.7312P] where P=(Fo^2^+2Fc^2^)/3'
_refine_ls_weighting_scheme calc
_refine_ls_wR_factor_gt 0.0551
_refine_ls_wR_factor_ref 0.0591
_reflns_number_gt 3620
_reflns_number_total 4349
_reflns_threshold_expression >2sigma(I)
_cod_data_source_file om020073m.cif
_cod_data_source_block 1
_cod_original_cell_volume 1109.9(6)
_cod_database_code 4076816

loop_
_symmetry_equiv_pos_as_xyz
'x, y, z'
'-x, -y, -z'

loop_
_atom_site_label
_atom_site_type_symbol
_atom_site_fract_x
_atom_site_fract_y
_atom_site_fract_z
_atom_site_U_iso_or_equiv
_atom_site_adp_type
_atom_site_occupancy
_atom_site_symmetry_multiplicity
_atom_site_calc_flag
_atom_site_refinement_flags
C1 C 0.2473(4) 0.0602(3) 0.1498(2) 0.0285(6) Uani 1 1 d .
C2 C 0.3267(4) -0.0412(4) 0.0799(2) 0.0339(7) Uani 1 1 d .
H2 H 0.2857 -0.0337 0.0287 0.041 Uiso 1 1 calc R
C3 C 0.4655(4) -0.1526(4) 0.0857(2) 0.0382(8) Uani 1 1 d .
H3 H 0.5169 -0.2210 0.0388 0.046 Uiso 1 1 calc R
C4 C 0.5289(4) -0.1633(4) 0.1609(2) 0.0346(7) Uani 1 1 d .
H4 H 0.6237 -0.2369 0.1654 0.042 Uiso 1 1 calc R
C5 C 0.4457(4) -0.0600(4) 0.2297(2) 0.0295(7) Uani 1 1 d .
C6 C 0.4988(4) 0.0573(4) 0.3621(2) 0.0329(7) Uani 1 1 d .
C7 C 0.6328(4) 0.0499(5) 0.4005(2) 0.0437(9) Uani 1 1 d .
H7 H 0.7256 -0.0306 0.3857 0.052 Uiso 1 1 calc R
C8 C 0.6271(5) 0.1613(5) 0.4598(3) 0.0493(10) Uani 1 1 d .
H8 H 0.7159 0.1574 0.4858 0.059 Uiso 1 1 calc R
C9 C 0.4888(5) 0.2797(5) 0.4809(3) 0.0496(10) Uani 1 1 d .
H9 H 0.4815 0.3558 0.5221 0.059 Uiso 1 1 calc R
C10 C 0.3624(5) 0.2826(4) 0.4400(2) 0.0411(8) Uani 1 1 d .
H10 H 0.2703 0.3642 0.4534 0.049 Uiso 1 1 calc R
C11 C 0.0006(4) 0.3241(4) 0.4084(2) 0.0398(8) Uani 1 1 d .
C12 C 0.0916(4) 0.0074(4) 0.3820(2) 0.0319(7) Uani 1 1 d .
C13 C -0.0697(5) 0.0725(5) 0.1429(3) 0.0479(9) Uani 1 1 d .
C14 C 0.0937(4) 0.3000(4) 0.0476(3) 0.0397(8) Uani 1 1 d .
C15 C -0.1783(4) 0.3858(4) 0.1927(3) 0.0437(9) Uani 1 1 d .
C16 C 0.1995(5) 0.5822(5) 0.1104(3) 0.0558(11) Uani 1 1 d .
C17 C -0.0261(5) 0.5729(4) 0.2744(3) 0.0518(10) Uani 1 1 d .
C18 C 0.2887(5) 0.5599(4) 0.2892(3) 0.0427(8) Uani 1 1 d .
C19 C 0.3951(5) 0.3171(4) 0.1693(2) 0.0402(8) Uani 1 1 d .
N1 N 0.3089(3) 0.0431(3) 0.22405(16) 0.0259(5) Uani 1 1 d .
N2 N 0.5064(4) -0.0640(3) 0.3061(2) 0.0393(7) Uani 1 1 d D
N3 N 0.3632(3) 0.1731(3) 0.38066(17) 0.0311(6) Uani 1 1 d .
O11 O -0.0991(4) 0.4012(3) 0.4602(2) 0.0629(8) Uani 1 1 d .
O12 O 0.0403(3) -0.0959(3) 0.41257(19) 0.0527(7) Uani 1 1 d .
O13 O -0.1257(4) -0.0247(4) 0.1274(3) 0.0925(13) Uani 1 1 d .
O14 O 0.1350(4) 0.3381(3) -0.02343(18) 0.0553(7) Uani 1 1 d .
O15 O -0.3050(4) 0.4659(4) 0.2072(3) 0.0802(11) Uani 1 1 d .
O16 O 0.2152(5) 0.6491(4) 0.0459(3) 0.0875(12) Uani 1 1 d .
O17 O -0.1487(4) 0.6512(4) 0.3081(3) 0.0809(11) Uani 1 1 d .
O18 O 0.3479(4) 0.6205(4) 0.3319(2) 0.0632(8) Uani 1 1 d .
O19 O 0.5219(3) 0.2447(3) 0.1397(2) 0.0594(8) Uani 1 1 d .
Ru1 Ru 0.15294(3) 0.18619(3) 0.325747(16) 0.02571(7) Uani 1 1 d .
Ru2 Ru 0.02975(3) 0.23374(3) 0.165960(17) 0.02897(7) Uani 1 1 d .
Ru3 Ru 0.18845(3) 0.45781(3) 0.217430(19) 0.03380(8) Uani 1 1 d .
H1 H -0.010(4) 0.180(4) 0.279(2) 0.044(10) Uiso 1 1 d .
H20 H 0.588(3) -0.135(3) 0.303(2) 0.037(10) Uiso 1 1 d D

loop_
_atom_site_aniso_label
_atom_site_aniso_U_11
_atom_site_aniso_U_22
_atom_site_aniso_U_33
_atom_site_aniso_U_23
_atom_site_aniso_U_13
_atom_site_aniso_U_12
C1 0.0311(16) 0.0292(15) 0.0256(16) -0.0006(12) -0.0043(13) -0.0093(12)
C2 0.0412(18) 0.0390(18) 0.0218(16) -0.0023(13) -0.0049(14) -0.0111(14)
C3 0.0402(19) 0.0365(18) 0.0321(18) -0.0094(14) 0.0034(15) -0.0055(15)
C4 0.0338(17) 0.0303(16) 0.0327(19) -0.0014(13) 0.0008(14) -0.0002(13)
C5 0.0307(16) 0.0302(15) 0.0246(16) 0.0030(13) -0.0025(13) -0.0047(13)
C6 0.0335(17) 0.0396(17) 0.0257(17) 0.0074(14) -0.0067(13) -0.0095(14)
C7 0.0345(18) 0.057(2) 0.039(2) 0.0093(17) -0.0117(16) -0.0086(16)
C8 0.049(2) 0.063(2) 0.048(2) 0.0097(19) -0.0263(19) -0.024(2)
C9 0.068(3) 0.051(2) 0.039(2) -0.0005(17) -0.024(2) -0.022(2)
C10 0.051(2) 0.0372(18) 0.038(2) -0.0052(15) -0.0153(17) -0.0086(16)
C11 0.0384(19) 0.0398(19) 0.041(2) -0.0054(16) -0.0059(16) -0.0092(15)
C12 0.0302(16) 0.0378(18) 0.0246(16) -0.0030(14) -0.0027(13) -0.0036(14)
C13 0.0387(19) 0.045(2) 0.063(3) -0.0084(19) -0.0180(19) -0.0070(16)
C14 0.0387(19) 0.0389(18) 0.040(2) -0.0015(16) -0.0105(16) -0.0023(15)
C15 0.0328(19) 0.0416(19) 0.058(3) -0.0012(17) -0.0145(17) -0.0060(16)
C16 0.065(3) 0.054(2) 0.066(3) 0.020(2) -0.032(2) -0.033(2)
C17 0.046(2) 0.039(2) 0.071(3) -0.0033(19) -0.014(2) -0.0096(18)
C18 0.045(2) 0.0383(19) 0.043(2) -0.0011(16) -0.0041(17) -0.0105(16)
C19 0.043(2) 0.0400(19) 0.041(2) -0.0005(16) -0.0068(17) -0.0180(16)
N1 0.0265(13) 0.0262(12) 0.0229(13) -0.0013(10) -0.0009(10) -0.0053(10)
N2 0.0391(16) 0.0381(16) 0.0341(16) -0.0034(13) -0.0131(13) 0.0102(13)
N3 0.0340(14) 0.0353(14) 0.0241(14) 0.0003(11) -0.0067(11) -0.0077(11)
O11 0.0577(18) 0.0540(17) 0.0606(19) -0.0257(15) 0.0148(15) -0.0009(14)
O12 0.0592(17) 0.0471(15) 0.0516(17) 0.0114(13) -0.0051(14) -0.0206(14)
O13 0.072(2) 0.068(2) 0.153(4) -0.031(2) -0.031(2) -0.0332(19)
O14 0.0604(18) 0.0622(18) 0.0339(16) 0.0071(13) -0.0036(13) -0.0030(14)
O15 0.0417(17) 0.0594(19) 0.133(3) -0.016(2) -0.0184(19) 0.0057(15)
O16 0.119(3) 0.095(3) 0.081(3) 0.051(2) -0.056(2) -0.068(2)
O17 0.0527(19) 0.061(2) 0.117(3) -0.023(2) -0.0109(19) 0.0078(16)
O18 0.071(2) 0.0696(19) 0.0594(19) -0.0165(16) -0.0143(16) -0.0324(17)
O19 0.0416(16) 0.0551(17) 0.076(2) -0.0120(15) 0.0062(15) -0.0161(14)
Ru1 0.02524(13) 0.02806(13) 0.02134(13) -0.00181(9) -0.00167(9) -0.00386(9)
Ru2 0.02722(13) 0.03011(13) 0.03064(15) -0.00026(10) -0.00910(11) -0.00576(10)
Ru3 0.03528(15) 0.02900(13) 0.03956(17) 0.00273(11) -0.01027(12) -0.01063(11)

loop_
_atom_type_symbol
_atom_type_description
_atom_type_scat_dispersion_real
_atom_type_scat_dispersion_imag
_atom_type_scat_source
C C 0.0033 0.0016 'International Tables Vol C Tables 4.2.6.8 and 6.1.1.4'
H H 0.0000 0.0000 'International Tables Vol C Tables 4.2.6.8 and 6.1.1.4'
N N 0.0061 0.0033 'International Tables Vol C Tables 4.2.6.8 and 6.1.1.4'
O O 0.0106 0.0060 'International Tables Vol C Tables 4.2.6.8 and 6.1.1.4'
Ru Ru -1.2594 0.8363 'International Tables Vol C Tables 4.2.6.8 and 6.1.1.4'

loop_
_geom_angle_atom_site_label_1
_geom_angle_atom_site_label_2
_geom_angle_atom_site_label_3
_geom_angle
N1 C1 C2 117.8(3)
N1 C1 Ru2 111.4(2)
C2 C1 Ru2 130.7(2)
C3 C2 C1 120.6(3)
C3 C2 H2 119.7
C1 C2 H2 119.7
C2 C3 C4 120.2(3)
C2 C3 H3 119.9
C4 C3 H3 119.9
C3 C4 C5 117.5(3)
C3 C4 H4 121.2
C5 C4 H4 121.2
N1 C5 C4 121.3(3)
N1 C5 N2 118.9(3)
C4 C5 N2 119.8(3)
N3 C6 N2 120.4(3)
N3 C6 C7 122.1(3)
N2 C6 C7 117.5(3)
C8 C7 C6 119.6(4)
C8 C7 H7 120.2
C6 C7 H7 120.2
C7 C8 C9 119.4(3)
C7 C8 H8 120.3
C9 C8 H8 120.3
C10 C9 C8 118.3(4)
C10 C9 H9 120.8
C8 C9 H9 120.8
N3 C10 C9 123.9(3)
N3 C10 H10 118.0
C9 C10 H10 118.0
O11 C11 Ru1 175.4(3)
O12 C12 Ru1 172.9(3)
O13 C13 Ru2 178.3(4)
O14 C14 Ru2 178.7(3)
O15 C15 Ru2 174.9(3)
O16 C16 Ru3 175.8(5)
O17 C17 Ru3 174.8(4)
O18 C18 Ru3 179.8(4)
O19 C19 Ru3 174.4(3)
C5 N1 C1 122.3(3)
C5 N1 Ru1 126.4(2)
C1 N1 Ru1 111.10(19)
C5 N2 C6 129.4(3)
C5 N2 H20 110(3)
C6 N2 H20 114(3)
C6 N3 C10 116.6(3)
C6 N3 Ru1 123.3(2)
C10 N3 Ru1 120.1(2)
C11 Ru1 C12 93.84(15)
C11 Ru1 N1 174.09(13)
C12 Ru1 N1 88.66(12)
C11 Ru1 N3 98.04(13)
C12 Ru1 N3 96.98(12)
N1 Ru1 N3 86.95(10)
C11 Ru1 Ru2 105.12(12)
C12 Ru1 Ru2 107.47(10)
N1 Ru1 Ru2 69.00(7)
N3 Ru1 Ru2 144.71(7)
C11 Ru1 Ru3 86.23(12)
C12 Ru1 Ru3 166.66(10)
N1 Ru1 Ru3 90.11(7)
N3 Ru1 Ru3 96.22(8)
Ru2 Ru1 Ru3 59.86(2)
C11 Ru1 H1 86.0(12)
C12 Ru1 H1 79.7(12)
N1 Ru1 H1 89.2(12)
N3 Ru1 H1 174.9(12)
Ru2 Ru1 H1 35.2(12)
Ru3 Ru1 H1 87.0(12)
C14 Ru2 C13 98.17(17)
C14 Ru2 C15 95.65(16)
C13 Ru2 C15 93.11(16)
C14 Ru2 C1 90.11(14)
C13 Ru2 C1 85.58(14)
C15 Ru2 C1 174.22(15)
C14 Ru2 Ru1 139.21(11)
C13 Ru2 Ru1 113.45(13)
C15 Ru2 Ru1 107.15(12)
C1 Ru2 Ru1 68.40(9)
C14 Ru2 Ru3 87.31(11)
C13 Ru2 Ru3 173.73(13)
C15 Ru2 Ru3 89.38(11)
C1 Ru2 Ru3 91.37(9)
Ru1 Ru2 Ru3 60.29(2)
C14 Ru2 H1 173.1(12)
C13 Ru2 H1 87.9(12)
C15 Ru2 H1 87.2(11)
C1 Ru2 H1 87.1(11)
Ru1 Ru2 H1 34.1(12)
Ru3 Ru2 H1 86.5(11)
C18 Ru3 C17 90.90(17)
C18 Ru3 C19 91.66(15)
C17 Ru3 C19 171.91(16)
C18 Ru3 C16 103.15(16)
C17 Ru3 C16 94.7(2)
C19 Ru3 C16 92.16(18)
C18 Ru3 Ru2 159.08(11)
C17 Ru3 Ru2 87.45(12)
C19 Ru3 Ru2 87.42(11)
C16 Ru3 Ru2 97.78(12)
C18 Ru3 Ru1 99.41(11)
C17 Ru3 Ru1 92.19(13)
C19 Ru3 Ru1 79.83(11)
C16 Ru3 Ru1 156.27(13)
Ru2 Ru3 Ru1 59.852(18)

loop_
_geom_bond_atom_site_label_1
_geom_bond_atom_site_label_2
_geom_bond_distance
C1 N1 1.356(4)
C1 C2 1.386(4)
C1 Ru2 2.098(3)
C2 C3 1.374(5)
C2 H2 0.9300
C3 C4 1.381(5)
C3 H3 0.9300
C4 C5 1.390(4)
C4 H4 0.9300
C5 N1 1.326(4)
C5 N2 1.390(4)
C6 N3 1.346(4)
C6 N2 1.391(4)
C6 C7 1.394(5)
C7 C8 1.364(5)
C7 H7 0.9300
C8 C9 1.377(6)
C8 H8 0.9300
C9 C10 1.367(5)
C9 H9 0.9300
C10 N3 1.363(4)
C10 H10 0.9300
C11 O11 1.149(4)
C11 Ru1 1.872(4)
C12 O12 1.138(4)
C12 Ru1 1.886(4)
C13 O13 1.133(5)
C13 Ru2 1.902(4)
C14 O14 1.136(4)
C14 Ru2 1.895(4)
C15 O15 1.133(4)
C15 Ru2 1.944(4)
C16 O16 1.131(5)
C16 Ru3 1.936(4)
C17 O17 1.145(5)
C17 Ru3 1.925(4)
C18 O18 1.136(4)
C18 Ru3 1.914(4)
C19 O19 1.135(4)
C19 Ru3 1.932(4)
N1 Ru1 2.085(3)
N2 H20 0.821(18)
N3 Ru1 2.136(3)
Ru1 Ru2 2.8742(8)
Ru1 Ru3 2.8869(9)
Ru1 H1 1.72(4)
Ru2 Ru3 2.8743(8)
Ru2 H1 1.77(4)

loop_
_geom_torsion_atom_site_label_1
_geom_torsion_atom_site_label_2
_geom_torsion_atom_site_label_3
_geom_torsion_atom_site_label_4
_geom_torsion
N1 C1 C2 C3 -1.5(5)
Ru2 C1 C2 C3 -176.5(3)
C1 C2 C3 C4 -1.0(5)
C2 C3 C4 C5 1.1(5)
C3 C4 C5 N1 1.3(5)
C3 C4 C5 N2 -178.7(3)
N3 C6 C7 C8 1.0(5)
N2 C6 C7 C8 -176.2(3)
C6 C7 C8 C9 0.0(6)
C7 C8 C9 C10 -1.2(6)
C8 C9 C10 N3 1.5(6)
C4 C5 N1 C1 -3.9(5)
N2 C5 N1 C1 176.1(3)
C4 C5 N1 Ru1 171.6(2)
N2 C5 N1 Ru1 -8.4(4)
C2 C1 N1 C5 3.9(4)
Ru2 C1 N1 C5 179.9(2)
C2 C1 N1 Ru1 -172.2(2)
Ru2 C1 N1 Ru1 3.8(2)
N1 C5 N2 C6 -32.9(5)
C4 C5 N2 C6 147.1(4)
N3 C6 N2 C5 38.0(5)
C7 C6 N2 C5 -144.6(4)
N2 C6 N3 C10 176.4(3)
C7 C6 N3 C10 -0.8(5)
N2 C6 N3 Ru1 -1.3(4)
C7 C6 N3 Ru1 -178.5(3)
C9 C10 N3 C6 -0.5(5)
C9 C10 N3 Ru1 177.3(3)
O11 C11 Ru1 C12 -26(4)
O11 C11 Ru1 N1 89(5)
O11 C11 Ru1 N3 -123(4)
O11 C11 Ru1 Ru2 83(4)
O11 C11 Ru1 Ru3 141(4)
O12 C12 Ru1 C11 74(2)
O12 C12 Ru1 N1 -101(2)
O12 C12 Ru1 N3 172(2)
O12 C12 Ru1 Ru2 -33(2)
O12 C12 Ru1 Ru3 -16(3)
C5 N1 Ru1 C11 175.5(12)
C1 N1 Ru1 C11 -8.6(13)
C5 N1 Ru1 C12 -69.4(3)
C1 N1 Ru1 C12 106.5(2)
C5 N1 Ru1 N3 27.7(3)
C1 N1 Ru1 N3 -156.4(2)
C5 N1 Ru1 Ru2 -178.7(3)
C1 N1 Ru1 Ru2 -2.76(18)
C5 N1 Ru1 Ru3 123.9(3)
C1 N1 Ru1 Ru3 -60.2(2)
C6 N3 Ru1 C11 161.0(3)
C10 N3 Ru1 C11 -16.7(3)
C6 N3 Ru1 C12 66.1(3)
C10 N3 Ru1 C12 -111.6(3)
C6 N3 Ru1 N1 -22.2(3)
C10 N3 Ru1 N1 160.1(3)
C6 N3 Ru1 Ru2 -68.1(3)
C10 N3 Ru1 Ru2 114.3(2)
C6 N3 Ru1 Ru3 -112.0(2)
C10 N3 Ru1 Ru3 70.3(3)
O14 C14 Ru2 C13 -98(16)
O14 C14 Ru2 C15 168(16)
O14 C14 Ru2 C1 -13(16)
O14 C14 Ru2 Ru1 43(16)
O14 C14 Ru2 Ru3 79(16)
O13 C13 Ru2 C14 43(14)
O13 C13 Ru2 C15 139(14)
O13 C13 Ru2 C1 -47(14)
O13 C13 Ru2 Ru1 -111(14)
O13 C13 Ru2 Ru3 -108(14)
O15 C15 Ru2 C14 99(5)
O15 C15 Ru2 C13 1(5)
O15 C15 Ru2 C1 -76(5)
O15 C15 Ru2 Ru1 -115(5)
O15 C15 Ru2 Ru3 -174(5)
N1 C1 Ru2 C14 141.7(2)
C2 C1 Ru2 C14 -43.0(3)
N1 C1 Ru2 C13 -120.1(2)
C2 C1 Ru2 C13 55.2(3)
N1 C1 Ru2 C15 -43.0(14)
C2 C1 Ru2 C15 132.3(13)
N1 C1 Ru2 Ru1 -2.76(18)
C2 C1 Ru2 Ru1 172.5(3)
N1 C1 Ru2 Ru3 54.4(2)
C2 C1 Ru2 Ru3 -130.3(3)
C11 Ru1 Ru2 C14 118.3(2)
C12 Ru1 Ru2 C14 -142.64(19)
N1 Ru1 Ru2 C14 -61.10(18)
N3 Ru1 Ru2 C14 -11.0(2)
Ru3 Ru1 Ru2 C14 41.92(16)
C11 Ru1 Ru2 C13 -104.02(17)
C12 Ru1 Ru2 C13 -4.94(16)
N1 Ru1 Ru2 C13 76.60(15)
N3 Ru1 Ru2 C13 126.73(18)
Ru3 Ru1 Ru2 C13 179.62(13)
C11 Ru1 Ru2 C15 -2.74(16)
C12 Ru1 Ru2 C15 96.34(15)
N1 Ru1 Ru2 C15 177.88(14)
N3 Ru1 Ru2 C15 -131.98(17)
Ru3 Ru1 Ru2 C15 -79.10(12)
C11 Ru1 Ru2 C1 -178.83(14)
C12 Ru1 Ru2 C1 -79.75(14)
N1 Ru1 Ru2 C1 1.79(11)
N3 Ru1 Ru2 C1 51.93(15)
Ru3 Ru1 Ru2 C1 104.81(9)
C11 Ru1 Ru2 Ru3 76.36(12)
C12 Ru1 Ru2 Ru3 175.44(10)
N1 Ru1 Ru2 Ru3 -103.02(8)
N3 Ru1 Ru2 Ru3 -52.88(13)
O18 C18 Ru3 C17 39(100)
O18 C18 Ru3 C19 -133(100)
O18 C18 Ru3 C16 134(100)
O18 C18 Ru3 Ru2 -46(100)
O18 C18 Ru3 Ru1 -53(100)
O17 C17 Ru3 C18 41(5)
O17 C17 Ru3 C19 149(4)
O17 C17 Ru3 C16 -62(5)
O17 C17 Ru3 Ru2 -160(5)
O17 C17 Ru3 Ru1 140(5)
O19 C19 Ru3 C18 -49(4)
O19 C19 Ru3 C17 -158(3)
O19 C19 Ru3 C16 54(4)
O19 C19 Ru3 Ru2 152(4)
O19 C19 Ru3 Ru1 -148(4)
O16 C16 Ru3 C18 89(5)
O16 C16 Ru3 C17 -179(100)
O16 C16 Ru3 C19 -4(5)
O16 C16 Ru3 Ru2 -91(5)
O16 C16 Ru3 Ru1 -73(5)
C14 Ru2 Ru3 C18 -162.3(3)
C13 Ru2 Ru3 C18 -11.4(11)
C15 Ru2 Ru3 C18 102.1(3)
C1 Ru2 Ru3 C18 -72.2(3)
Ru1 Ru2 Ru3 C18 -8.2(3)
C14 Ru2 Ru3 C17 111.89(17)
C13 Ru2 Ru3 C17 -97.2(11)
C15 Ru2 Ru3 C17 16.20(18)
C1 Ru2 Ru3 C17 -158.06(16)
Ru1 Ru2 Ru3 C17 -94.02(14)
C14 Ru2 Ru3 C19 -74.36(15)
C13 Ru2 Ru3 C19 76.5(11)
C15 Ru2 Ru3 C19 -170.04(16)
C1 Ru2 Ru3 C19 15.69(14)
Ru1 Ru2 Ru3 C19 79.73(11)
C14 Ru2 Ru3 C16 17.47(18)
C13 Ru2 Ru3 C16 168.4(11)
C15 Ru2 Ru3 C16 -78.22(19)
C1 Ru2 Ru3 C16 107.52(17)
Ru1 Ru2 Ru3 C16 171.56(14)
C14 Ru2 Ru3 Ru1 -154.09(10)
C13 Ru2 Ru3 Ru1 -3.2(11)
C15 Ru2 Ru3 Ru1 110.22(12)
C1 Ru2 Ru3 Ru1 -64.04(9)
C11 Ru1 Ru3 C18 67.14(16)
C12 Ru1 Ru3 C18 157.9(4)
N1 Ru1 Ru3 C18 -117.50(13)
N3 Ru1 Ru3 C18 -30.56(13)
Ru2 Ru1 Ru3 C18 177.05(11)
C11 Ru1 Ru3 C17 -24.14(17)
C12 Ru1 Ru3 C17 66.6(4)
N1 Ru1 Ru3 C17 151.22(14)
N3 Ru1 Ru3 C17 -121.83(15)
Ru2 Ru1 Ru3 C17 85.77(13)
C11 Ru1 Ru3 C19 157.14(15)
C12 Ru1 Ru3 C19 -112.1(4)
N1 Ru1 Ru3 C19 -27.49(13)
N3 Ru1 Ru3 C19 59.45(13)
Ru2 Ru1 Ru3 C19 -92.94(11)
C11 Ru1 Ru3 C16 -131.1(4)
C12 Ru1 Ru3 C16 -40.4(5)
N1 Ru1 Ru3 C16 44.3(3)
N3 Ru1 Ru3 C16 131.2(3)
Ru2 Ru1 Ru3 C16 -21.2(3)
C11 Ru1 Ru3 Ru2 -109.92(11)
C12 Ru1 Ru3 Ru2 -19.2(4)
N1 Ru1 Ru3 Ru2 65.45(7)
N3 Ru1 Ru3 Ru2 152.39(7)
